data_4025332
loop_
_publ_author_name
'Igor \<Cer\<na'
'Radek Pohl'
'Blanka Klepet\'a\<rov\'a'
'Michal Hocek'

_publ_contact_author_address
;Institute of Organic Chemistry and Biochemistry
Gilead Sciences & IOCHB Research Center
Academy of Sciences of the Czech Republic
Flemingovo nam. 2
16010 Prague 6
Czech Republic
;
_publ_contact_author_email hocek@uochb.cas.cz
_publ_contact_author_fax +420220183559
_publ_contact_author_name 'Michal Hocek'
_publ_contact_author_phone +420220183324
_publ_section_title
;
 Intramolecular Direct C-H Arylation Approach to Fused Purines. Synthesis
 of Purino[8,9-f]phenanthridines and 5,6-Dihydropurino[8,9-a]isoquinolines
;
_journal_issue 7
_journal_name_full 'Journal of Organic Chemistry'
_journal_page_first 2302
_journal_page_last 2308
_journal_paper_doi 10.1021/jo100111t
_journal_volume 75
_journal_year 2010
_chemical_formula_moiety 'C14 H15 N4 O1.50'
_chemical_formula_sum 'C14 H15 N4 O1.5'
_chemical_formula_weight 263.30
_chemical_name_systematic 5,6-dihydro-11-methylpurino[8,9-a]isoquinoline
_space_group_IT_number 2
_symmetry_cell_setting triclinic
_symmetry_Int_Tables_number 2
_symmetry_space_group_name_Hall '-P 1'
_symmetry_space_group_name_H-M 'P -1'
_atom_sites_solution_hydrogens geom
_atom_sites_solution_primary direct
_cell_angle_alpha 84.147(11)
_cell_angle_beta 65.064(13)
_cell_angle_gamma 82.177(11)
_cell_formula_units_Z 4
_cell_length_a 10.2023(13)
_cell_length_b 11.7179(15)
_cell_length_c 11.9757(16)
_cell_measurement_reflns_used 6621
_cell_measurement_temperature 150
_cell_measurement_theta_max 77
_cell_measurement_theta_min 5
_cell_volume 1284.6(3)
_computing_cell_refinement 'CrysAlis RED, (Oxford Diffraction, 2002)'
_computing_data_collection 'Xcalibur, (Oxford Diffraction, 2002)'
_computing_data_reduction 'CrysAlis RED, (Oxford Diffraction, 2002)'
_computing_molecular_graphics 'CAMERON (Watkin et al., 1996)'
_computing_publication_material 'CRYSTALS (Betteridge et al., 2003)'
_computing_structure_refinement 'CRYSTALS (Betteridge et al., 2003)'
_computing_structure_solution 'SIR92 (Altomare et al., 1994)'
_diffrn_ambient_temperature 150
_diffrn_measured_fraction_theta_full 0.997
_diffrn_measured_fraction_theta_max 0.987
_diffrn_measurement_device 'Oxford Diffraction XCALIBUR'
_diffrn_measurement_device_type Area
_diffrn_measurement_method '\f & \w scans'
_diffrn_radiation_monochromator graphite
_diffrn_radiation_probe x-ray
_diffrn_radiation_type 'Cu K\a'
_diffrn_radiation_wavelength 1.54180
_diffrn_reflns_av_R_equivalents 0.082
_diffrn_reflns_limit_h_max 12
_diffrn_reflns_limit_h_min -12
_diffrn_reflns_limit_k_max 14
_diffrn_reflns_limit_k_min -14
_diffrn_reflns_limit_l_max 15
_diffrn_reflns_limit_l_min -15
_diffrn_reflns_number 27466
_diffrn_reflns_theta_full 74.326
_diffrn_reflns_theta_max 77.422
_diffrn_reflns_theta_min 4.806
_diffrn_standards_number 0
_exptl_absorpt_coefficient_mu 0.752
_exptl_absorpt_correction_T_max 0.95
_exptl_absorpt_correction_T_min 0.79
_exptl_absorpt_correction_type analytical
_exptl_absorpt_process_details
; 
 Analytical Absorption (De Meulenaer & Tompa, 1965) 
;
_exptl_crystal_colour colourless
_exptl_crystal_density_diffrn 1.361
_exptl_crystal_density_method 'not measured'
_exptl_crystal_description plate
_exptl_crystal_F_000 556
_exptl_crystal_size_max 0.600
_exptl_crystal_size_mid 0.320
_exptl_crystal_size_min 0.070
_refine_diff_density_max 0.28
_refine_diff_density_min -0.34
_refine_ls_extinction_coef 31(3)
_refine_ls_extinction_method 'Larson (1970), Equation 22'
_refine_ls_goodness_of_fit_ref 0.9396
_refine_ls_hydrogen_treatment constr
_refine_ls_matrix_type full
_refine_ls_number_parameters 353
_refine_ls_number_reflns 4003
_refine_ls_number_restraints 0
_refine_ls_R_factor_all 0.0699
_refine_ls_R_factor_gt 0.0511
_refine_ls_shift/su_max 0.0004981
_refine_ls_shift/su_mean 0.0000532
_refine_ls_structure_factor_coef F
_refine_ls_weighting_details
;
 Method, part 1, Chebychev polynomial, (Watkin, 1994, Prince, 1982) 
 [weight] = 1.0/[A~0~*T~0~(x)+A~1~*T~1~(x) ... +A~n-1~]*T~n-1~(x)] 
 where A~i~ are the Chebychev coefficients listed below and x= Fcalc/Fmax 
 Method = Robust Weighting (Prince, 1982) 
 W = [weight] * [1-(deltaF/6*sigmaF)^2^]^2^ 
 A~i~ are: 
 9.90 2.70 7.71 
;
_refine_ls_weighting_scheme calc
_refine_ls_wR_factor_all 0.0817
_refine_ls_wR_factor_gt 0.0630
_refine_ls_wR_factor_ref 0.0630
_reflns_limit_h_max 12
_reflns_limit_h_min -11
_reflns_limit_k_max 14
_reflns_limit_k_min -14
_reflns_limit_l_max 15
_reflns_limit_l_min 0
_reflns_number_gt 4003
_reflns_number_total 5385
_reflns_threshold_expression I>2.0\s(I)
_oxford_refine_ls_r_factor_ref 0.0511
_oxford_reflns_number_all 5385
_oxford_reflns_threshold_expression_ref I>2.0\s(I)
_cod_data_source_file jo100111t_si_004.cif
_cod_data_source_block 1
_cod_original_formula_sum 'C14 H15 N4 O1.50'
_cod_database_code 4025332

loop_
_symmetry_equiv_pos_as_xyz
x,y,z
-x,-y,-z

loop_
_atom_site_label
_atom_site_type_symbol
_atom_site_fract_x
_atom_site_fract_y
_atom_site_fract_z
_atom_site_U_iso_or_equiv
_atom_site_occupancy
_atom_site_adp_type
_atom_site_refinement_flags_posn
_atom_site_refinement_flags_adp
_atom_site_refinement_flags_occupancy
_atom_site_disorder_assembly
_atom_site_disorder_group
_oxford_atom_site_special_shape
_atom_site_attached_hydrogens
C14 C -0.2702(2) 0.50019(18) 0.98239(19) 0.0313 1.0000 Uani . . . . . . .
C15 C -0.3233(2) 0.47341(19) 0.9006(2) 0.0372 1.0000 Uani . . . . . . .
C16 C -0.2849(3) 0.5332(2) 0.7865(2) 0.0414 1.0000 Uani . . . . . . .
C17 C -0.1930(3) 0.61963(19) 0.7548(2) 0.0378 1.0000 Uani . . . . . . .
C18 C -0.0466(2) 0.74730(17) 0.80515(18) 0.0327 1.0000 Uani . . . . . . .
C19 C 0.0641(2) 0.72806(17) 0.86065(17) 0.0307 1.0000 Uani . . . . . . .
N20 N -0.00986(16) 0.68915(13) 0.99072(14) 0.0254 1.0000 Uani . . . . . . .
N21 N 0.11246(18) 0.77582(14) 1.09039(16) 0.0321 1.0000 Uani . . . . . . .
C22 C 0.1076(2) 0.77661(18) 1.2033(2) 0.0342 1.0000 Uani . . . . . . .
N23 N 0.02402(19) 0.71954(15) 1.30668(16) 0.0344 1.0000 Uani . . . . . . .
C24 C -0.0701(2) 0.65176(17) 1.30207(18) 0.0303 1.0000 Uani . . . . . . .
N25 N -0.16317(17) 0.58943(13) 1.15354(14) 0.0262 1.0000 Uani . . . . . . .
C26 C -0.1590(3) 0.5855(2) 1.41650(19) 0.0403 1.0000 Uani . . . . . . .
O27 O 0.60859(16) 0.35491(13) 0.51794(14) 0.0369 1.0000 Uani . . . . . . .
O28 O 0.41729(18) 0.51991(14) 0.68168(14) 0.0416 1.0000 Uani . . . . . . .
O29 O -0.11519(18) 0.25262(15) 0.50377(15) 0.0457 1.0000 Uani . . . . . . .
C1 C 0.5227(2) 0.18156(18) 0.31561(19) 0.0323 1.0000 Uani . . . . . . .
C2 C 0.5542(2) 0.1839(2) 0.1913(2) 0.0385 1.0000 Uani . . . . . . .
C3 C 0.4690(3) 0.1316(2) 0.15203(19) 0.0393 1.0000 Uani . . . . . . .
C4 C 0.3496(2) 0.07894(19) 0.2363(2) 0.0359 1.0000 Uani . . . . . . .
C5 C 0.1770(2) 0.03045(19) 0.4557(2) 0.0360 1.0000 Uani . . . . . . .
C6 C 0.1918(2) -0.02251(18) 0.5709(2) 0.0339 1.0000 Uani . . . . . . .
N7 N 0.26286(17) 0.05420(13) 0.61150(14) 0.0264 1.0000 Uani . . . . . . .
N8 N 0.16566(18) 0.01370(14) 0.83278(15) 0.0313 1.0000 Uani . . . . . . .
C9 C 0.1879(2) 0.04222(17) 0.92823(18) 0.0328 1.0000 Uani . . . . . . .
N10 N 0.28589(18) 0.10855(14) 0.92802(15) 0.0310 1.0000 Uani . . . . . . .
C11 C 0.3749(2) 0.15627(16) 0.81979(18) 0.0278 1.0000 Uani . . . . . . .
N12 N 0.43094(17) 0.17120(13) 0.59032(14) 0.0265 1.0000 Uani . . . . . . .
C13 C 0.4858(2) 0.22744(19) 0.81898(19) 0.0350 1.0000 Uani . . . . . . .
C12A C 0.37034(19) 0.12037(15) 0.53237(17) 0.0256 1.0000 Uani . . . . . . .
C7A C 0.2548(2) 0.06293(16) 0.72745(17) 0.0261 1.0000 Uani . . . . . . .
C11A C 0.3594(2) 0.13556(15) 0.71379(17) 0.0253 1.0000 Uani . . . . . . .
C4A C 0.3141(2) 0.07729(17) 0.36177(19) 0.0298 1.0000 Uani . . . . . . .
C12B C 0.4036(2) 0.12772(16) 0.40148(17) 0.0276 1.0000 Uani . . . . . . .
C25A C -0.11952(19) 0.61801(15) 1.03402(16) 0.0248 1.0000 Uani . . . . . . .
C24A C -0.07783(19) 0.64667(15) 1.18975(17) 0.0249 1.0000 Uani . . . . . . .
C20A C 0.0173(2) 0.70943(16) 1.08862(17) 0.0257 1.0000 Uani . . . . . . .
C25B C -0.1767(2) 0.58668(16) 0.95007(17) 0.0272 1.0000 Uani . . . . . . .
C17A C -0.1382(2) 0.64789(17) 0.83548(18) 0.0297 1.0000 Uani . . . . . . .
H91 H 0.1258 0.0112 1.0069 0.0374 1.0000 Uiso R . . . . . .
H131 H 0.4640 0.2466 0.9024 0.0500 1.0000 Uiso R . . . . . .
H132 H 0.5834 0.1873 0.7815 0.0502 1.0000 Uiso R . . . . . .
H133 H 0.4823 0.3003 0.7731 0.0498 1.0000 Uiso R . . . . . .
H62 H 0.0939 -0.0331 0.6367 0.0387 1.0000 Uiso R . . . . . .
H61 H 0.2525 -0.0975 0.5534 0.0390 1.0000 Uiso R . . . . . .
H52 H 0.0985 0.0955 0.4803 0.0411 1.0000 Uiso R . . . . . .
H51 H 0.1499 -0.0287 0.4186 0.0411 1.0000 Uiso R . . . . . .
H11 H 0.5827 0.2157 0.3421 0.0366 1.0000 Uiso R . . . . . .
H21 H 0.6345 0.2206 0.1329 0.0442 1.0000 Uiso R . . . . . .
H31 H 0.4940 0.1300 0.0662 0.0441 1.0000 Uiso R . . . . . .
H41 H 0.2927 0.0430 0.2077 0.0401 1.0000 Uiso R . . . . . .
H221 H 0.1710 0.8246 1.2116 0.0384 1.0000 Uiso R . . . . . .
H261 H -0.1250 0.5924 1.4783 0.0587 1.0000 Uiso R . . . . . .
H262 H -0.1467 0.5040 1.3992 0.0587 1.0000 Uiso R . . . . . .
H263 H -0.2609 0.6171 1.4454 0.0587 1.0000 Uiso R . . . . . .
H182 H 0.0018 0.7614 0.7157 0.0363 1.0000 Uiso R . . . . . .
H181 H -0.1128 0.8169 0.8415 0.0358 1.0000 Uiso R . . . . . .
H192 H 0.1427 0.6674 0.8169 0.0340 1.0000 Uiso R . . . . . .
H191 H 0.1073 0.7999 0.8555 0.0344 1.0000 Uiso R . . . . . .
H171 H -0.1688 0.6606 0.6778 0.0424 1.0000 Uiso R . . . . . .
H161 H -0.3229 0.5156 0.7319 0.0463 1.0000 Uiso R . . . . . .
H151 H -0.3862 0.4148 0.9216 0.0409 1.0000 Uiso R . . . . . .
H141 H -0.2956 0.4596 1.0596 0.0351 1.0000 Uiso R . . . . . .
H271 H 0.5580 0.2999 0.5357 0.0491 1.0000 Uiso R . . . . . .
H281 H 0.4701 0.4637 0.6486 0.0578 1.0000 Uiso R . . . . . .
H272 H 0.6131 0.3882 0.4512 0.0498 1.0000 Uiso R . . . . . .
H282 H 0.3405 0.4966 0.7297 0.0575 1.0000 Uiso R . . . . . .
H291 H -0.1881 0.2969 0.5068 0.0635 1.0000 Uiso R . . . . . .
H292 H -0.0974 0.2777 0.5575 0.0636 1.0000 Uiso R . . . . . .

loop_
_atom_site_aniso_label
_atom_site_aniso_U_11
_atom_site_aniso_U_22
_atom_site_aniso_U_33
_atom_site_aniso_U_23
_atom_site_aniso_U_13
_atom_site_aniso_U_12
C14 0.0255(9) 0.0324(10) 0.0346(10) -0.0075(8) -0.0105(8) -0.0008(7)
C15 0.0304(10) 0.0395(11) 0.0455(12) -0.0142(9) -0.0168(9) -0.0031(8)
C16 0.0409(12) 0.0478(13) 0.0445(12) -0.0165(10) -0.0251(10) 0.0024(10)
C17 0.0467(12) 0.0410(11) 0.0314(10) -0.0076(9) -0.0222(9) 0.0019(9)
C18 0.0428(11) 0.0298(10) 0.0246(9) -0.0002(7) -0.0138(8) -0.0025(8)
C19 0.0334(10) 0.0292(9) 0.0252(9) 0.0013(7) -0.0077(8) -0.0062(8)
N20 0.0249(7) 0.0254(7) 0.0257(8) -0.0001(6) -0.0099(6) -0.0044(6)
N21 0.0317(9) 0.0290(8) 0.0394(9) -0.0043(7) -0.0176(7) -0.0037(7)
C22 0.0333(10) 0.0332(10) 0.0427(11) -0.0083(8) -0.0204(9) -0.0038(8)
N23 0.0368(9) 0.0356(9) 0.0358(9) -0.0074(7) -0.0199(8) 0.0001(7)
C24 0.0306(10) 0.0312(9) 0.0304(10) -0.0053(8) -0.0142(8) 0.0014(8)
N25 0.0263(8) 0.0271(8) 0.0248(7) -0.0020(6) -0.0100(6) -0.0033(6)
C26 0.0458(12) 0.0490(13) 0.0271(10) 0.0003(9) -0.0163(9) -0.0060(10)
O27 0.0350(8) 0.0362(8) 0.0386(8) 0.0102(6) -0.0142(6) -0.0129(6)
O28 0.0468(9) 0.0414(8) 0.0323(8) 0.0032(6) -0.0098(7) -0.0163(7)
O29 0.0479(9) 0.0536(10) 0.0434(9) -0.0175(7) -0.0268(8) 0.0070(7)
C1 0.0290(10) 0.0357(10) 0.0304(10) 0.0025(8) -0.0114(8) -0.0038(8)
C2 0.0355(11) 0.0440(12) 0.0288(10) 0.0051(8) -0.0083(8) -0.0028(9)
C3 0.0457(12) 0.0437(12) 0.0269(10) -0.0006(8) -0.0163(9) 0.0047(10)
C4 0.0406(11) 0.0375(11) 0.0354(11) -0.0035(8) -0.0231(9) 0.0032(9)
C5 0.0310(10) 0.0388(11) 0.0412(11) -0.0029(9) -0.0168(9) -0.0061(8)
C6 0.0317(10) 0.0341(10) 0.0374(11) -0.0039(8) -0.0131(8) -0.0103(8)
N7 0.0245(7) 0.0262(7) 0.0259(8) -0.0015(6) -0.0066(6) -0.0068(6)
N8 0.0296(8) 0.0282(8) 0.0290(8) -0.0011(6) -0.0045(7) -0.0059(6)
C9 0.0335(10) 0.0302(10) 0.0267(9) 0.0001(7) -0.0049(8) -0.0036(8)
N10 0.0337(9) 0.0276(8) 0.0263(8) -0.0014(6) -0.0080(7) -0.0005(7)
C11 0.0305(9) 0.0221(8) 0.0289(9) -0.0004(7) -0.0114(8) 0.0000(7)
N12 0.0266(8) 0.0266(8) 0.0248(8) 0.0015(6) -0.0088(6) -0.0058(6)
C13 0.0395(11) 0.0377(11) 0.0324(10) -0.0003(8) -0.0187(9) -0.0074(9)
C12A 0.0230(8) 0.0243(8) 0.0273(9) 0.0000(7) -0.0084(7) -0.0026(7)
C7A 0.0237(8) 0.0246(9) 0.0244(9) -0.0004(7) -0.0047(7) -0.0024(7)
C11A 0.0237(8) 0.0235(8) 0.0249(9) 0.0013(7) -0.0069(7) -0.0028(7)
C4A 0.0276(9) 0.0289(9) 0.0329(10) -0.0036(7) -0.0135(8) 0.0021(7)
C12B 0.0249(9) 0.0279(9) 0.0279(9) -0.0014(7) -0.0101(7) 0.0010(7)
C25A 0.0240(8) 0.0237(8) 0.0255(9) -0.0018(7) -0.0093(7) -0.0011(7)
C24A 0.0258(9) 0.0227(8) 0.0276(9) -0.0029(7) -0.0127(7) -0.0001(7)
C20A 0.0252(9) 0.0245(8) 0.0281(9) -0.0022(7) -0.0120(7) -0.0009(7)
C25B 0.0271(9) 0.0266(9) 0.0280(9) -0.0065(7) -0.0117(7) 0.0014(7)
C17A 0.0313(10) 0.0286(9) 0.0276(9) -0.0067(7) -0.0115(8) 0.0035(7)

loop_
_atom_type_symbol
_atom_type_scat_dispersion_real
_atom_type_scat_dispersion_imag
_atom_type_scat_Cromer_Mann_a1
_atom_type_scat_Cromer_Mann_b1
_atom_type_scat_Cromer_Mann_a2
_atom_type_scat_Cromer_Mann_b2
_atom_type_scat_Cromer_Mann_a3
_atom_type_scat_Cromer_Mann_b3
_atom_type_scat_Cromer_Mann_a4
_atom_type_scat_Cromer_Mann_b4
_atom_type_scat_Cromer_Mann_c
_atom_type_scat_source
C 0.0181 0.0091 2.3100 20.8439 1.0200 10.2075 1.5886 0.5687 0.8650 51.6512 0.2156 'International Tables Vol C 4.2.6.8 and 6.1.1.4'
H 0.0000 0.0000 0.4930 10.5109 0.3229 26.1257 0.1402 3.1424 0.0408 57.7998 0.0030 'International Tables Vol C 4.2.6.8 and 6.1.1.4'
N 0.0311 0.0180 12.2126 0.0057 3.1322 9.8933 2.0125 28.9975 1.1663 0.5826 -11.5290 'International Tables Vol C 4.2.6.8 and 6.1.1.4'
O 0.0492 0.0322 3.0485 13.2771 2.2868 5.7011 1.5463 0.3239 0.8670 32.9089 0.2508 'International Tables Vol C 4.2.6.8 and 6.1.1.4'

loop_
_geom_angle_atom_site_label_1
_geom_angle_site_symmetry_1
_geom_angle_atom_site_label_2
_geom_angle_site_symmetry_2
_geom_angle_atom_site_label_3
_geom_angle_site_symmetry_3
_geom_angle
_geom_angle_publ_flag
C15 . C14 . C25B . 120.0(2) yes
C15 . C14 . H141 . 120.2 no
C25B . C14 . H141 . 119.8 no
C14 . C15 . C16 . 120.0(2) yes
C14 . C15 . H151 . 120.5 no
C16 . C15 . H151 . 119.5 no
C15 . C16 . C17 . 120.0(2) yes
C15 . C16 . H161 . 119.6 no
C17 . C16 . H161 . 120.4 no
C16 . C17 . C17A . 121.0(2) yes
C16 . C17 . H171 . 119.5 no
C17A . C17 . H171 . 119.5 no
C19 . C18 . C17A . 112.51(16) yes
C19 . C18 . H182 . 110.4 no
C17A . C18 . H182 . 110.2 no
C19 . C18 . H181 . 107.3 no
C17A . C18 . H181 . 107.6 no
H182 . C18 . H181 . 108.7 no
C18 . C19 . N20 . 108.34(16) yes
C18 . C19 . H192 . 110.3 no
N20 . C19 . H192 . 108.7 no
C18 . C19 . H191 . 110.9 no
N20 . C19 . H191 . 109.4 no
H192 . C19 . H191 . 109.2 no
C19 . N20 . C25A . 124.01(16) yes
C19 . N20 . C20A . 128.96(16) yes
C25A . N20 . C20A . 106.97(15) yes
C22 . N21 . C20A . 111.28(17) yes
N21 . C22 . N23 . 128.31(18) yes
N21 . C22 . H221 . 115.6 no
N23 . C22 . H221 . 116.1 no
C22 . N23 . C24 . 119.23(17) yes
N23 . C24 . C26 . 118.82(18) yes
N23 . C24 . C24A . 117.69(18) yes
C26 . C24 . C24A . 123.49(18) yes
C25A . N25 . C24A . 104.27(15) yes
C24 . C26 . H261 . 108.9 no
C24 . C26 . H262 . 109.4 no
H261 . C26 . H262 . 108.5 no
C24 . C26 . H263 . 109.4 no
H261 . C26 . H263 . 109.5 no
H262 . C26 . H263 . 111.2 no
H271 . O27 . H272 . 109.9 no
H281 . O28 . H282 . 106.3 no
H291 . O29 . H292 . 101.6 no
C2 . C1 . C12B . 120.2(2) yes
C2 . C1 . H11 . 119.6 no
C12B . C1 . H11 . 120.2 no
C1 . C2 . C3 . 119.8(2) yes
C1 . C2 . H21 . 120.4 no
C3 . C2 . H21 . 119.8 no
C2 . C3 . C4 . 120.66(19) yes
C2 . C3 . H31 . 119.5 no
C4 . C3 . H31 . 119.8 no
C3 . C4 . C4A . 120.6(2) yes
C3 . C4 . H41 . 119.5 no
C4A . C4 . H41 . 119.8 no
C6 . C5 . C4A . 113.12(17) yes
C6 . C5 . H52 . 107.9 no
C4A . C5 . H52 . 108.0 no
C6 . C5 . H51 . 108.6 no
C4A . C5 . H51 . 109.4 no
H52 . C5 . H51 . 109.7 no
C5 . C6 . N7 . 109.25(17) yes
C5 . C6 . H62 . 109.3 no
N7 . C6 . H62 . 109.5 no
C5 . C6 . H61 . 110.1 no
N7 . C6 . H61 . 108.3 no
H62 . C6 . H61 . 110.3 no
C6 . N7 . C12A . 124.02(16) yes
C6 . N7 . C7A . 128.59(16) yes
C12A . N7 . C7A . 106.75(15) yes
C9 . N8 . C7A . 111.09(17) yes
N8 . C9 . N10 . 128.70(18) yes
N8 . C9 . H91 . 115.4 no
N10 . C9 . H91 . 115.9 no
C9 . N10 . C11 . 118.56(17) yes
N10 . C11 . C13 . 118.63(17) yes
N10 . C11 . C11A . 118.15(17) yes
C13 . C11 . C11A . 123.21(17) yes
C12A . N12 . C11A . 104.52(15) yes
C11 . C13 . H131 . 110.1 no
C11 . C13 . H132 . 111.1 no
H131 . C13 . H132 . 110.2 no
C11 . C13 . H133 . 110.0 no
H131 . C13 . H133 . 106.3 no
H132 . C13 . H133 . 109.0 no
N7 . C12A . N12 . 112.68(16) yes
N7 . C12A . C12B . 119.26(16) yes
N12 . C12A . C12B . 128.06(17) yes
N7 . C7A . N8 . 127.66(17) yes
N7 . C7A . C11A . 105.95(15) yes
N8 . C7A . C11A . 126.39(18) yes
C7A . C11A . N12 . 110.11(16) yes
C7A . C11A . C11 . 117.06(17) yes
N12 . C11A . C11 . 132.81(17) yes
C5 . C4A . C4 . 121.44(19) yes
C5 . C4A . C12B . 119.75(18) yes
C4 . C4A . C12B . 118.67(19) yes
C12A . C12B . C4A . 118.39(17) yes
C12A . C12B . C1 . 121.55(18) yes
C4A . C12B . C1 . 120.05(18) yes
N20 . C25A . N25 . 112.84(16) yes
N20 . C25A . C25B . 119.09(16) yes
N25 . C25A . C25B . 128.03(17) yes
N25 . C24A . C24 . 132.71(18) yes
N25 . C24A . C20A . 110.11(16) yes
C24 . C24A . C20A . 117.17(17) yes
C24A . C20A . N20 . 105.80(16) yes
C24A . C20A . N21 . 126.29(18) yes
N20 . C20A . N21 . 127.91(17) yes
C25A . C25B . C14 . 121.59(18) yes
C25A . C25B . C17A . 118.02(17) yes
C14 . C25B . C17A . 120.37(18) yes
C18 . C17A . C25B . 120.07(17) yes
C18 . C17A . C17 . 121.16(18) yes
C25B . C17A . C17 . 118.66(19) yes

loop_
_geom_bond_atom_site_label_1
_geom_bond_site_symmetry_1
_geom_bond_atom_site_label_2
_geom_bond_site_symmetry_2
_geom_bond_distance
_geom_bond_publ_flag
C14 . C15 . 1.381(3) yes
C14 . C25B . 1.400(3) yes
C14 . H141 . 0.944 no
C15 . C16 . 1.393(3) yes
C15 . H151 . 0.946 no
C16 . C17 . 1.389(3) yes
C16 . H161 . 0.940 no
C17 . C17A . 1.388(3) yes
C17 . H171 . 0.944 no
C18 . C19 . 1.517(3) yes
C18 . C17A . 1.512(3) yes
C18 . H182 . 0.979 no
C18 . H181 . 0.992 no
C19 . N20 . 1.470(2) yes
C19 . H192 . 0.994 no
C19 . H191 . 0.987 no
N20 . C25A . 1.376(2) yes
N20 . C20A . 1.362(2) yes
N21 . C22 . 1.334(3) yes
N21 . C20A . 1.332(2) yes
C22 . N23 . 1.343(3) yes
C22 . H221 . 0.953 no
N23 . C24 . 1.348(3) yes
C24 . C26 . 1.493(3) yes
C24 . C24A . 1.388(3) yes
N25 . C25A . 1.328(2) yes
N25 . C24A . 1.390(2) yes
C26 . H261 . 0.954 no
C26 . H262 . 0.978 no
C26 . H263 . 0.978 no
O27 . H271 . 0.835 no
O27 . H272 . 0.839 no
O28 . H281 . 0.811 no
O28 . H282 . 0.816 no
O29 . H291 . 0.836 no
O29 . H292 . 0.828 no
C1 . C2 . 1.382(3) yes
C1 . C12B . 1.398(3) yes
C1 . H11 . 0.945 no
C2 . C3 . 1.379(3) yes
C2 . H21 . 0.947 no
C3 . C4 . 1.387(3) yes
C3 . H31 . 0.951 no
C4 . C4A . 1.388(3) yes
C4 . H41 . 0.946 no
C5 . C6 . 1.512(3) yes
C5 . C4A . 1.510(3) yes
C5 . H52 . 0.994 no
C5 . H51 . 0.986 no
C6 . N7 . 1.461(2) yes
C6 . H62 . 0.992 no
C6 . H61 . 0.989 no
N7 . C12A . 1.381(2) yes
N7 . C7A . 1.370(2) yes
N8 . C9 . 1.337(3) yes
N8 . C7A . 1.334(2) yes
C9 . N10 . 1.347(3) yes
C9 . H91 . 0.954 no
N10 . C11 . 1.347(3) yes
C11 . C13 . 1.491(3) yes
C11 . C11A . 1.392(3) yes
N12 . C12A . 1.329(2) yes
N12 . C11A . 1.393(2) yes
C13 . H131 . 0.971 no
C13 . H132 . 0.976 no
C13 . H133 . 0.972 no
C12A . C12B . 1.453(3) yes
C7A . C11A . 1.400(3) yes
C4A . C12B . 1.407(3) yes
C25A . C25B . 1.454(3) yes
C24A . C20A . 1.404(3) yes
C25B . C17A . 1.405(3) yes

loop_
_geom_hbond_atom_site_label_D
_geom_hbond_site_symmetry_D
_geom_hbond_atom_site_label_H
_geom_hbond_site_symmetry_H
_geom_hbond_atom_site_label_A
_geom_hbond_site_symmetry_A
_geom_hbond_angle_DHA
_geom_hbond_distance_DH
_geom_hbond_distance_HA
_geom_hbond_distance_DA
_geom_hbond_publ_flag
C5 . H52 . O29 . 167 0.99 2.59 3.569(3) yes
C18 . H182 . O29 2_566 166 0.98 2.40 3.356(3) yes
O27 . H271 . N12 . 176 0.83 2.00 2.833(3) yes
O28 . H281 . O27 . 162 0.81 2.03 2.813(3) yes
O27 . H272 . O28 2_666 168 0.84 1.94 2.765(3) yes
O28 . H282 . N25 2_567 171 0.82 2.08 2.886(3) yes
O29 . H291 . O27 1_455 161 0.84 2.05 2.851(3) yes
O29 . H292 . N23 2_567 160 0.83 2.06 2.853(3) yes
